data_2201877
loop_
_publ_author_name
'R. Sankaranarayanan'
'M. Yogavel'
'D. Velmurugan'
'K. Sekar'
'G. Babu'
'P. T. Perumal'
'S. Shanmuga Sundara Raj'
'H.-K. Fun'

_publ_section_title
8-Chloro-4-[1-(phenylsulfonyl)indol-3-yl]-3a,4,5,9b-tetrahydro-3<i>H</i>-cyclopenta[<i>c</i>]quinoline
_journal_issue 1
_journal_name_full 'Acta Crystallographica Section E'
_journal_page_first o49
_journal_page_last o51
_journal_paper_doi 10.1107/S1600536802022717
_journal_volume 59
_journal_year 2003
_chemical_formula_iupac 'C26 H21 Cl N2 O2 S'
_chemical_formula_moiety 'C26 H21 Cl N2 O2 S'
_chemical_formula_sum 'C26 H21 Cl N2 O2 S'
_chemical_formula_weight 460.96
_chemical_name_systematic
;
8-Chloro-4-[1-(phenylsulfonyl)indol-3-yl]-3a,4,5,9b-tetrahydro-3H-
cyclopenta[c]quinoline
;
_space_group_IT_number 14
_symmetry_cell_setting monoclinic
_symmetry_space_group_name_Hall '-P 2yn'
_symmetry_space_group_name_H-M 'P 1 21/n 1'
_atom_sites_solution_hydrogens geom
_atom_sites_solution_primary direct
_atom_sites_solution_secondary difmap
_audit_creation_method SHELXL-97
_cell_angle_alpha 90.00
_cell_angle_beta 91.0930(10)
_cell_angle_gamma 90.00
_cell_formula_units_Z 4
_cell_length_a 15.0064(2)
_cell_length_b 9.4052(2)
_cell_length_c 15.7077(2)
_cell_measurement_reflns_used 8685
_cell_measurement_temperature 293(2)
_cell_measurement_theta_max 28.27
_cell_measurement_theta_min 1.86
_cell_volume 2216.55(6)
_computing_cell_refinement 'SAINT (Siemens, 1996)'
_computing_data_collection 'SMART (Siemens, 1996)'
_computing_data_reduction SAINT
_computing_molecular_graphics
;
'ZORTEP (Zsolnai, 1997) and PLATON (Spek,1990)'
;
_computing_publication_material 'SHELXL97 and PARST (Nardelli, 1995)'
_computing_structure_refinement 'SHELXL97 (Sheldrick, 1997)'
_computing_structure_solution 'SHELXS97 (Sheldrick, 1997)'
_diffrn_ambient_temperature 293(2)
_diffrn_measured_fraction_theta_full 0.934
_diffrn_measured_fraction_theta_max 0.934
_diffrn_measurement_device_type 'Siemens SMART CCD area-detector'
_diffrn_measurement_method \w
_diffrn_radiation_monochromator graphite
_diffrn_radiation_source 'fine-focus sealed tube'
_diffrn_radiation_type MoK\a
_diffrn_radiation_wavelength 0.71073
_diffrn_reflns_av_R_equivalents 0.0312
_diffrn_reflns_av_sigmaI/netI 0.0394
_diffrn_reflns_limit_h_max 19
_diffrn_reflns_limit_h_min -19
_diffrn_reflns_limit_k_max 12
_diffrn_reflns_limit_k_min -8
_diffrn_reflns_limit_l_max 20
_diffrn_reflns_limit_l_min -20
_diffrn_reflns_number 14665
_diffrn_reflns_theta_full 28.27
_diffrn_reflns_theta_max 28.27
_diffrn_reflns_theta_min 1.86
_diffrn_standards_decay_% 0
_diffrn_standards_number 0
_exptl_absorpt_coefficient_mu 0.293
_exptl_absorpt_correction_type none
_exptl_crystal_colour Colourless
_exptl_crystal_density_diffrn 1.381
_exptl_crystal_density_meas ?
_exptl_crystal_density_method 'not measured'
_exptl_crystal_description Block
_exptl_crystal_F_000 960
_exptl_crystal_size_max 0.40
_exptl_crystal_size_mid 0.18
_exptl_crystal_size_min 0.14
_refine_diff_density_max 0.458
_refine_diff_density_min -0.377
_refine_ls_extinction_method none
_refine_ls_goodness_of_fit_ref 1.027
_refine_ls_hydrogen_treatment mixed
_refine_ls_matrix_type full
_refine_ls_number_parameters 293
_refine_ls_number_reflns 5441
_refine_ls_number_restraints 0
_refine_ls_restrained_S_all 1.027
_refine_ls_R_factor_all 0.0678
_refine_ls_R_factor_gt 0.0451
_refine_ls_shift/su_max 0.001
_refine_ls_shift/su_mean <0.001
_refine_ls_structure_factor_coef Fsqd
_refine_ls_weighting_details 'calc w = 1/[\s^2^(Fo^2^)+(0.0576P)^2^+0.7240P] where P = (Fo^2^+2Fc^2^)/3'
_refine_ls_weighting_scheme calc
_refine_ls_wR_factor_gt 0.1103
_refine_ls_wR_factor_ref 0.1239
_reflns_number_gt 4073
_reflns_number_total 5441
_reflns_threshold_expression I>2\s(I)
_cod_data_source_file ci6192.cif
_cod_data_source_block I
_cod_depositor_comments
;
The following automatic conversions were performed:
'_symmetry_cell_setting' value 'Monoclinic' changed to 'monoclinic'
according to '/home/saulius/struct/CIF-dictionaries/cif_core.dic'
dictionary named 'cif_core.dic' version 2.4.1 from 2010-06-29.

Automatic conversion script
Id: cif_fix_enum 1527 2010-12-29 10:47:43Z saulius 

The following automatic conversions were performed:

'_symmetry_cell_setting' value 'Monoclinic' changed to 'monoclinic'
according to /home/saulius/struct/CIF-dictionaries/cif_core.dic
dictionary named 'cif_core.dic' version 2.4.1 from 2010-06-29.

Automatic conversion script
Id: cif_fix_values 1715 2011-07-08 13:25:40Z adriana 

The following automatic conversions were performed:

'_exptl_crystal_density_meas' value 'none' was changed to '?' - the
value is perceived as not measured.

Automatic conversion script
Id: cif_fix_values 3008 2015-01-20 13:52:24Z robertas 
;
_cod_original_sg_symbol_H-M 'P 21/n'
_cod_database_code 2201877

loop_
_symmetry_equiv_pos_as_xyz
'x, y, z'
'-x+1/2, y+1/2, -z+1/2'
'-x, -y, -z'
'x-1/2, -y-1/2, z-1/2'

loop_
_atom_site_label
_atom_site_fract_x
_atom_site_fract_y
_atom_site_fract_z
_atom_site_U_iso_or_equiv
_atom_site_adp_type
_atom_site_calc_flag
_atom_site_refinement_flags
_atom_site_occupancy
_atom_site_disorder_assembly
_atom_site_disorder_group
_atom_site_type_symbol
Cl1 0.34650(4) 0.38433(7) -0.05889(3) 0.05846(18) Uani d . 1 . . Cl
N1 0.38942(10) 0.37098(17) 0.31710(9) 0.0358(3) Uani d . 1 . . N
H1 0.4420(14) 0.401(2) 0.3331(13) 0.043(6) Uiso d . 1 . . H
C1 0.37722(10) 0.37470(18) 0.22803(10) 0.0300(3) Uani d . 1 . . C
C2 0.42888(11) 0.4666(2) 0.17900(11) 0.0333(4) Uani d . 1 . . C
H2 0.4710 0.5247 0.2057 0.040 Uiso calc R 1 . . H
C3 0.41811(11) 0.4720(2) 0.09120(11) 0.0360(4) Uani d . 1 . . C
H3 0.4515 0.5350 0.0591 0.043 Uiso calc R 1 . . H
C4 0.35687(12) 0.3821(2) 0.05201(11) 0.0377(4) Uani d . 1 . . C
C5 0.30437(12) 0.2928(2) 0.09952(11) 0.0376(4) Uani d . 1 . . C
H5 0.2632 0.2340 0.0720 0.045 Uiso calc R 1 . . H
C6 0.31210(11) 0.28950(19) 0.18830(10) 0.0326(4) Uani d . 1 . . C
C7 0.24643(12) 0.2033(2) 0.24014(11) 0.0377(4) Uani d . 1 . . C
H7 0.2437 0.1053 0.2190 0.045 Uiso calc R 1 . . H
C8 0.15457(13) 0.2704(3) 0.23583(15) 0.0541(6) Uani d . 1 . . C
H8 0.1183 0.2701 0.1872 0.065 Uiso calc R 1 . . H
C9 0.13180(14) 0.3289(3) 0.30791(16) 0.0605(6) Uani d . 1 . . C
H9 0.0782 0.3765 0.3156 0.073 Uiso calc R 1 . . H
C10 0.20122(13) 0.3106(3) 0.37652(14) 0.0518(5) Uani d . 1 . . C
H10A 0.1755 0.2726 0.4280 0.062 Uiso calc R 1 . . H
H10B 0.2304 0.4002 0.3897 0.062 Uiso calc R 1 . . H
C11 0.26683(11) 0.2040(2) 0.33723(11) 0.0357(4) Uani d . 1 . . C
H11 0.2533 0.1093 0.3596 0.043 Uiso calc R 1 . . H
C12 0.36544(11) 0.2356(2) 0.35653(10) 0.0331(4) Uani d . 1 . . C
H12 0.4015 0.1601 0.3314 0.040 Uiso calc R 1 . . H
C13 0.38334(11) 0.2380(2) 0.45087(10) 0.0338(4) Uani d . 1 . . C
C14 0.39474(12) 0.3514(2) 0.50221(11) 0.0379(4) Uani d . 1 . . C
H14 0.3933 0.4457 0.4843 0.046 Uiso calc R 1 . . H
N15 0.40929(10) 0.30609(18) 0.58815(9) 0.0393(4) Uani d . 1 . . N
C16 0.40227(11) 0.1551(2) 0.58807(11) 0.0363(4) Uani d . 1 . . C
C17 0.41234(13) 0.0576(3) 0.65434(12) 0.0466(5) Uani d . 1 . . C
H17 0.4225 0.0870 0.7102 0.056 Uiso calc R 1 . . H
C18 0.40656(14) -0.0851(3) 0.63326(14) 0.0519(5) Uani d . 1 . . C
H18 0.4119 -0.1528 0.6762 0.062 Uiso calc R 1 . . H
C19 0.39307(14) -0.1300(2) 0.54965(15) 0.0503(5) Uani d . 1 . . C
H19 0.3898 -0.2267 0.5377 0.060 Uiso calc R 1 . . H
C20 0.38452(13) -0.0327(2) 0.48424(13) 0.0428(4) Uani d . 1 . . C
H20 0.3764 -0.0631 0.4283 0.051 Uiso calc R 1 . . H
C21 0.38823(11) 0.1115(2) 0.50338(11) 0.0345(4) Uani d . 1 . . C
S22 0.36630(3) 0.40537(6) 0.66506(3) 0.04312(14) Uani d . 1 . . S
O23 0.39627(10) 0.54714(17) 0.64927(10) 0.0555(4) Uani d . 1 . . O
O24 0.38853(11) 0.33714(19) 0.74343(8) 0.0582(4) Uani d . 1 . . O
C25 0.25011(13) 0.3965(2) 0.64686(12) 0.0453(5) Uani d . 1 . . C
C26 0.20698(16) 0.2694(3) 0.66350(17) 0.0630(6) Uani d . 1 . . C
H26 0.2383 0.1925 0.6863 0.076 Uiso calc R 1 . . H
C27 0.11723(18) 0.2589(3) 0.6456(2) 0.0789(9) Uani d . 1 . . C
H27 0.0875 0.1742 0.6563 0.095 Uiso calc R 1 . . H
C28 0.07144(18) 0.3720(4) 0.6123(2) 0.0809(9) Uani d . 1 . . C
H28 0.0109 0.3633 0.5998 0.097 Uiso calc R 1 . . H
C29 0.11430(19) 0.4987(4) 0.5971(2) 0.0846(9) Uani d . 1 . . C
H29 0.0823 0.5758 0.5756 0.102 Uiso calc R 1 . . H
C30 0.20511(17) 0.5120(3) 0.61394(17) 0.0642(6) Uani d . 1 . . C
H30 0.2347 0.5968 0.6032 0.077 Uiso calc R 1 . . H

loop_
_atom_site_aniso_label
_atom_site_aniso_U_11
_atom_site_aniso_U_22
_atom_site_aniso_U_33
_atom_site_aniso_U_12
_atom_site_aniso_U_13
_atom_site_aniso_U_23
Cl1 0.0636(3) 0.0847(4) 0.0271(2) -0.0170(3) 0.0008(2) 0.0028(2)
N1 0.0353(8) 0.0434(9) 0.0284(7) -0.0086(7) -0.0033(6) 0.0020(6)
C1 0.0274(8) 0.0359(9) 0.0268(7) 0.0023(6) 0.0000(6) 0.0003(7)
C2 0.0263(8) 0.0404(10) 0.0333(8) -0.0017(7) 0.0010(6) -0.0006(7)
C3 0.0311(8) 0.0443(11) 0.0328(8) -0.0004(7) 0.0075(6) 0.0033(8)
C4 0.0364(9) 0.0498(11) 0.0269(8) 0.0023(8) 0.0023(6) -0.0003(8)
C5 0.0380(9) 0.0441(11) 0.0307(8) -0.0043(8) -0.0044(7) -0.0022(8)
C6 0.0315(8) 0.0350(9) 0.0313(8) -0.0009(7) -0.0011(6) 0.0025(7)
C7 0.0380(9) 0.0412(10) 0.0337(8) -0.0097(8) -0.0070(7) 0.0068(8)
C8 0.0312(9) 0.0758(16) 0.0551(12) -0.0116(10) -0.0090(8) 0.0299(12)
C9 0.0339(10) 0.0759(17) 0.0721(15) 0.0060(10) 0.0058(10) 0.0229(13)
C10 0.0385(10) 0.0641(14) 0.0532(12) 0.0015(10) 0.0075(9) 0.0015(11)
C11 0.0338(8) 0.0419(10) 0.0314(8) -0.0052(7) -0.0019(6) 0.0075(7)
C12 0.0331(8) 0.0387(10) 0.0273(8) -0.0001(7) -0.0022(6) 0.0036(7)
C13 0.0308(8) 0.0421(10) 0.0284(8) -0.0009(7) -0.0020(6) 0.0032(7)
C14 0.0420(9) 0.0419(10) 0.0297(8) -0.0052(8) -0.0022(7) 0.0077(8)
N15 0.0440(8) 0.0455(9) 0.0283(7) -0.0069(7) -0.0024(6) 0.0031(7)
C16 0.0327(8) 0.0434(10) 0.0329(8) -0.0016(7) -0.0018(7) 0.0060(8)
C17 0.0437(10) 0.0610(14) 0.0351(9) 0.0018(9) -0.0027(8) 0.0125(9)
C18 0.0473(11) 0.0554(14) 0.0531(12) 0.0057(9) 0.0007(9) 0.0241(10)
C19 0.0452(11) 0.0423(12) 0.0634(13) 0.0022(9) 0.0016(9) 0.0099(10)
C20 0.0403(10) 0.0451(11) 0.0430(10) 0.0019(8) -0.0030(8) 0.0009(9)
C21 0.0283(8) 0.0419(10) 0.0332(8) -0.0004(7) -0.0018(6) 0.0060(7)
S22 0.0479(3) 0.0504(3) 0.0308(2) -0.0154(2) -0.00353(18) -0.0060(2)
O23 0.0629(9) 0.0486(9) 0.0550(9) -0.0218(7) -0.0020(7) -0.0097(7)
O24 0.0724(10) 0.0728(11) 0.0290(7) -0.0149(8) -0.0086(6) -0.0018(7)
C25 0.0432(10) 0.0539(13) 0.0388(9) -0.0105(9) 0.0046(8) -0.0097(9)
C26 0.0513(13) 0.0578(15) 0.0802(17) -0.0131(11) 0.0119(11) -0.0060(12)
C27 0.0518(14) 0.079(2) 0.106(2) -0.0218(14) 0.0172(14) -0.0238(17)
C28 0.0453(13) 0.111(3) 0.087(2) -0.0101(15) 0.0034(13) -0.0264(19)
C29 0.0609(17) 0.099(2) 0.093(2) 0.0107(16) -0.0046(15) 0.0064(18)
C30 0.0566(14) 0.0663(16) 0.0698(15) -0.0060(12) 0.0004(11) 0.0037(13)

loop_
_atom_type_symbol
_atom_type_description
_atom_type_scat_dispersion_real
_atom_type_scat_dispersion_imag
_atom_type_scat_source
C C 0.0033 0.0016 'International Tables Vol C Tables 4.2.6.8 and 6.1.1.4'
H H 0.0000 0.0000 'International Tables Vol C Tables 4.2.6.8 and 6.1.1.4'
N N 0.0061 0.0033 'International Tables Vol C Tables 4.2.6.8 and 6.1.1.4'
O O 0.0106 0.0060 'International Tables Vol C Tables 4.2.6.8 and 6.1.1.4'
Cl Cl 0.1484 0.1585 'International Tables Vol C Tables 4.2.6.8 and 6.1.1.4'
S S 0.1246 0.1234 'International Tables Vol C Tables 4.2.6.8 and 6.1.1.4'

loop_
_geom_angle_atom_site_label_1
_geom_angle_atom_site_label_2
_geom_angle_atom_site_label_3
_geom_angle
_geom_angle_publ_flag
C1 N1 C12 114.44(14) y
C1 N1 H1 112.3(14) ?
C12 N1 H1 112.9(14) ?
C2 C1 C6 119.76(15) ?
C2 C1 N1 119.91(15) ?
C6 C1 N1 120.31(15) ?
C3 C2 C1 120.94(16) ?
C3 C2 H2 119.5 ?
C1 C2 H2 119.5 ?
C4 C3 C2 118.93(16) ?
C4 C3 H3 120.5 ?
C2 C3 H3 120.5 ?
C5 C4 C3 120.79(16) ?
C5 C4 Cl1 120.39(14) ?
C3 C4 Cl1 118.81(14) ?
C4 C5 C6 121.06(16) ?
C4 C5 H5 119.5 ?
C6 C5 H5 119.5 ?
C5 C6 C1 118.39(15) ?
C5 C6 C7 120.20(15) ?
C1 C6 C7 121.26(15) ?
C8 C7 C6 110.58(15) ?
C8 C7 C11 101.80(16) ?
C6 C7 C11 113.96(14) ?
C8 C7 H7 110.1 ?
C6 C7 H7 110.1 ?
C11 C7 H7 110.1 ?
C9 C8 C7 112.83(18) ?
C9 C8 H8 123.6 ?
C7 C8 H8 123.6 ?
C8 C9 C10 112.7(2) ?
C8 C9 H9 123.7 ?
C10 C9 H9 123.7 ?
C9 C10 C11 103.15(18) ?
C9 C10 H10A 111.1 ?
C11 C10 H10A 111.1 ?
C9 C10 H10B 111.1 ?
C11 C10 H10B 111.1 ?
H10A C10 H10B 109.1 ?
C12 C11 C10 114.58(16) ?
C12 C11 C7 111.53(14) ?
C10 C11 C7 106.32(15) ?
C12 C11 H11 108.1 ?
C10 C11 H11 108.1 ?
C7 C11 H11 108.1 ?
N1 C12 C13 111.33(14) ?
N1 C12 C11 109.19(14) ?
C13 C12 C11 110.60(13) ?
N1 C12 H12 108.6 ?
C13 C12 H12 108.6 ?
C11 C12 H12 108.6 ?
C14 C13 C21 107.78(15) ?
C14 C13 C12 128.44(17) ?
C21 C13 C12 123.75(16) ?
C13 C14 N15 110.18(16) ?
C13 C14 H14 124.9 ?
N15 C14 H14 124.9 ?
C16 N15 C14 106.67(14) y
C16 N15 S22 121.99(12) y
C14 N15 S22 117.61(14) y
C17 C16 C21 121.88(19) ?
C17 C16 N15 130.44(18) ?
C21 C16 N15 107.56(15) ?
C18 C17 C16 116.98(19) ?
C18 C17 H17 121.5 ?
C16 C17 H17 121.5 ?
C19 C18 C17 121.83(19) ?
C19 C18 H18 119.1 ?
C17 C18 H18 119.1 ?
C20 C19 C18 120.8(2) ?
C20 C19 H19 119.6 ?
C18 C19 H19 119.6 ?
C19 C20 C21 118.89(19) ?
C19 C20 H20 120.6 ?
C21 C20 H20 120.6 ?
C20 C21 C16 119.63(17) ?
C20 C21 C13 132.59(17) ?
C16 C21 C13 107.74(16) ?
O24 S22 O23 120.09(9) y
O24 S22 N15 106.68(10) y
O23 S22 N15 105.62(9) y
O24 S22 C25 109.50(10) y
O23 S22 C25 109.22(10) y
N15 S22 C25 104.55(8) y
C30 C25 C26 121.6(2) ?
C30 C25 S22 120.05(17) ?
C26 C25 S22 118.28(18) ?
C27 C26 C25 118.9(3) ?
C27 C26 H26 120.6 ?
C25 C26 H26 120.6 ?
C28 C27 C26 120.4(3) ?
C28 C27 H27 119.8 ?
C26 C27 H27 119.8 ?
C27 C28 C29 120.5(3) ?
C27 C28 H28 119.8 ?
C29 C28 H28 119.8 ?
C28 C29 C30 120.3(3) ?
C28 C29 H29 119.8 ?
C30 C29 H29 119.8 ?
C25 C30 C29 118.3(3) ?
C25 C30 H30 120.9 ?
C29 C30 H30 120.9 ?

loop_
_geom_bond_atom_site_label_1
_geom_bond_atom_site_label_2
_geom_bond_site_symmetry_2
_geom_bond_distance
_geom_bond_publ_flag
Cl1 C4 . 1.7462(18) y
N1 C1 . 1.408(2) y
N1 C12 . 1.464(2) y
N1 H1 . 0.87(2) ?
C1 C2 . 1.401(2) ?
C1 C6 . 1.401(2) ?
C2 C3 . 1.386(2) ?
C2 H2 . 0.93 ?
C3 C4 . 1.384(3) ?
C3 H3 . 0.93 ?
C4 C5 . 1.380(3) ?
C5 C6 . 1.397(2) ?
C5 H5 . 0.93 ?
C6 C7 . 1.524(2) ?
C7 C8 . 1.516(3) ?
C7 C11 . 1.550(2) ?
C7 H7 . 0.98 ?
C8 C9 . 1.310(3) y
C8 H8 . 0.93 ?
C9 C10 . 1.494(3) ?
C9 H9 . 0.93 ?
C10 C11 . 1.542(3) ?
C10 H10A . 0.97 ?
C10 H10B . 0.97 ?
C11 C12 . 1.534(2) ?
C11 H11 . 0.98 ?
C12 C13 . 1.501(2) ?
C12 H12 . 0.98 ?
C13 C14 . 1.346(3) ?
C13 C21 . 1.449(2) ?
C14 N15 . 1.428(2) ?
C14 H14 . 0.93 ?
N15 C16 . 1.424(3) y
N15 S22 . 1.6665(17) y
C16 C17 . 1.393(3) ?
C16 C21 . 1.404(2) ?
C17 C18 . 1.385(3) ?
C17 H17 . 0.93 ?
C18 C19 . 1.391(3) ?
C18 H18 . 0.93 ?
C19 C20 . 1.380(3) ?
C19 H19 . 0.93 ?
C20 C21 . 1.390(3) ?
C20 H20 . 0.93 ?
S22 O24 . 1.4223(15) y
S22 O23 . 1.4303(16) y
S22 C25 . 1.763(2) y
C25 C30 . 1.375(3) ?
C25 C26 . 1.387(3) ?
C26 C27 . 1.374(3) ?
C26 H26 . 0.93 ?
C27 C28 . 1.365(4) ?
C27 H27 . 0.93 ?
C28 C29 . 1.378(4) ?
C28 H28 . 0.93 ?
C29 C30 . 1.389(4) ?
C29 H29 . 0.93 ?
C30 H30 . 0.93 ?

loop_
_geom_hbond_atom_site_label_D
_geom_hbond_atom_site_label_H
_geom_hbond_atom_site_label_A
_geom_hbond_site_symmetry_A
_geom_hbond_distance_DH
_geom_hbond_distance_HA
_geom_hbond_distance_DA
_geom_hbond_angle_DHA
N1 H1 O23 3_666 0.87(2) 2.49(2) 3.339(2) 167
C2 H2 O24 3_666 0.93 2.59 3.503(2) 168
C17 H17 O24 . 0.93 2.46 3.003(3) 117
C30 H30 O23 . 0.93 2.56 2.930(3) 104

loop_
_geom_torsion_atom_site_label_1
_geom_torsion_atom_site_label_2
_geom_torsion_atom_site_label_3
_geom_torsion_atom_site_label_4
_geom_torsion
C12 N1 C1 C2 -153.40(16)
C12 N1 C1 C6 28.2(2)
C6 C1 C2 C3 -1.6(3)
N1 C1 C2 C3 179.94(16)
C1 C2 C3 C4 -1.7(3)
C2 C3 C4 C5 2.9(3)
C2 C3 C4 Cl1 -177.58(14)
C3 C4 C5 C6 -0.7(3)
Cl1 C4 C5 C6 179.78(14)
C4 C5 C6 C1 -2.7(3)
C4 C5 C6 C7 172.90(18)
C2 C1 C6 C5 3.8(3)
N1 C1 C6 C5 -177.81(16)
C2 C1 C6 C7 -171.74(16)
N1 C1 C6 C7 6.7(3)
C5 C6 C7 C8 -69.1(2)
C1 C6 C7 C8 106.35(19)
C5 C6 C7 C11 176.97(16)
C1 C6 C7 C11 -7.6(3)
C6 C7 C8 C9 -109.2(2)
C11 C7 C8 C9 12.2(2)
C7 C8 C9 C10 -1.7(3)
C8 C9 C10 C11 -9.8(3)
C9 C10 C11 C12 140.41(17)
C9 C10 C11 C7 16.7(2)
C8 C7 C11 C12 -142.89(16)
C6 C7 C11 C12 -23.8(2)
C8 C7 C11 C10 -17.3(2)
C6 C7 C11 C10 101.73(18)
C1 N1 C12 C13 177.93(14)
C1 N1 C12 C11 -59.67(18)
C10 C11 C12 N1 -64.56(19)
C7 C11 C12 N1 56.3(2)
C10 C11 C12 C13 58.3(2)
C7 C11 C12 C13 179.11(16)
N1 C12 C13 C14 18.7(2)
C11 C12 C13 C14 -102.9(2)
N1 C12 C13 C21 -163.60(15)
C11 C12 C13 C21 74.8(2)
C21 C13 C14 N15 1.3(2)
C12 C13 C14 N15 179.33(16)
C13 C14 N15 C16 -2.6(2)
C13 C14 N15 S22 -143.88(14)
C14 N15 C16 C17 178.61(19)
S22 N15 C16 C17 -42.2(3)
C14 N15 C16 C21 2.78(19)
S22 N15 C16 C21 142.02(13)
C21 C16 C17 C18 -0.9(3)
N15 C16 C17 C18 -176.25(19)
C16 C17 C18 C19 1.2(3)
C17 C18 C19 C20 -0.3(3)
C18 C19 C20 C21 -1.0(3)
C19 C20 C21 C16 1.2(3)
C19 C20 C21 C13 178.69(18)
C17 C16 C21 C20 -0.3(3)
N15 C16 C21 C20 175.98(16)
C17 C16 C21 C13 -178.31(16)
N15 C16 C21 C13 -2.04(19)
C14 C13 C21 C20 -177.18(19)
C12 C13 C21 C20 4.7(3)
C14 C13 C21 C16 0.48(19)
C12 C13 C21 C16 -177.67(15)
C16 N15 S22 O24 43.94(16)
C14 N15 S22 O24 179.04(13)
C16 N15 S22 O23 172.78(14)
C14 N15 S22 O23 -52.12(15)
C16 N15 S22 C25 -72.03(15)
C14 N15 S22 C25 63.08(15)
O24 S22 C25 C30 139.49(19)
O23 S22 C25 C30 6.1(2)
N15 S22 C25 C30 -106.53(19)
O24 S22 C25 C26 -42.9(2)
O23 S22 C25 C26 -176.32(17)
N15 S22 C25 C26 71.04(19)
C30 C25 C26 C27 0.7(4)
S22 C25 C26 C27 -176.8(2)
C25 C26 C27 C28 -0.2(4)
C26 C27 C28 C29 -0.9(5)
C27 C28 C29 C30 1.4(5)
C26 C25 C30 C29 -0.2(4)
S22 C25 C30 C29 177.3(2)
C28 C29 C30 C25 -0.9(4)

loop_
_cod_related_entry_id
_cod_related_entry_database
_cod_related_entry_code
1 ChemSpider 4417260
